data_4519362
loop_
_publ_author_name
'D'souza, Luann R.'
'Harmalkar, Nikita N.'
'Harmalkar, Sarvesh S.'
'Tayade, Sakharam B.'
'Dhuri, Sunder N.'

_publ_section_title
;
 Construction of Pyrazine-Appended 1D and 3D Cobalt(II) Succinate
 Coordination Polymers: Influence of Solvent on Architectures and
 Applications in Gas Adsorption and NAC Detection.
;
_journal_issue 7
_journal_name_full 'ACS omega'
_journal_page_first 5698
_journal_page_last 5712
_journal_paper_doi 10.1021/acsomega.1c05216
_journal_volume 7
_journal_year 2022
_chemical_formula_sum 'C8 H16 Co N2 O8'
_chemical_formula_weight 327.16
_space_group_crystal_system orthorhombic
_space_group_IT_number 58
_space_group_name_Hall '-P 2 2n'
_space_group_name_H-M_alt 'P n n m'
_atom_sites_solution_hydrogens mixed
_audit_creation_method SHELXL-2018/3
_cell_angle_alpha 90
_cell_angle_beta 90
_cell_angle_gamma 90
_cell_formula_units_Z 2
_cell_length_a 10.316(4)
_cell_length_b 7.114(3)
_cell_length_c 9.458(4)
_cell_measurement_reflns_used 5057
_cell_measurement_temperature 296(2)
_cell_measurement_theta_max 28.21
_cell_measurement_theta_min 2.92
_cell_volume 694.1(5)
_computing_structure_refinement 'SHELXL-2018/3 (Sheldrick, 2018)'
_computing_structure_solution 'SHELXT 2014/5 (Sheldrick, 2014)'
_diffrn_ambient_temperature 296(2)
_diffrn_measured_fraction_theta_full 1.000
_diffrn_measured_fraction_theta_max 1.000
_diffrn_measurement_device_type 'Bruker D8 Quest Eco'
_diffrn_measurement_method '\f and \w scans'
_diffrn_radiation_type MoK\a
_diffrn_radiation_wavelength 0.71076
_diffrn_reflns_av_R_equivalents 0.0326
_diffrn_reflns_av_unetI/netI 0.0181
_diffrn_reflns_Laue_measured_fraction_full 1.000
_diffrn_reflns_Laue_measured_fraction_max 1.000
_diffrn_reflns_limit_h_max 13
_diffrn_reflns_limit_h_min -13
_diffrn_reflns_limit_k_max 9
_diffrn_reflns_limit_k_min -9
_diffrn_reflns_limit_l_max 12
_diffrn_reflns_limit_l_min -12
_diffrn_reflns_number 8915
_diffrn_reflns_point_group_measured_fraction_full 1.000
_diffrn_reflns_point_group_measured_fraction_max 1.000
_diffrn_reflns_theta_full 25.243
_diffrn_reflns_theta_max 28.319
_diffrn_reflns_theta_min 2.922
_exptl_absorpt_coefficient_mu 1.271
_exptl_absorpt_correction_type multi-scan
_exptl_absorpt_process_details SADABS
_exptl_crystal_colour orange
_exptl_crystal_density_diffrn 1.565
_exptl_crystal_description needle
_exptl_crystal_F_000 338
_exptl_crystal_size_max 0.4
_exptl_crystal_size_mid 0.3
_exptl_crystal_size_min 0.1
_exptl_transmission_factor_max 0.7457
_exptl_transmission_factor_min 0.6457
_refine_diff_density_max 0.573
_refine_diff_density_min -0.451
_refine_diff_density_rms 0.073
_refine_ls_extinction_method none
_refine_ls_goodness_of_fit_ref 1.196
_refine_ls_hydrogen_treatment mixed
_refine_ls_matrix_type full
_refine_ls_number_parameters 56
_refine_ls_number_reflns 924
_refine_ls_number_restraints 0
_refine_ls_restrained_S_all 1.196
_refine_ls_R_factor_all 0.0422
_refine_ls_R_factor_gt 0.0357
_refine_ls_shift/su_max 0.000
_refine_ls_shift/su_mean 0.000
_refine_ls_structure_factor_coef Fsqd
_refine_ls_weighting_details 'w=1/[\s^2^(Fo^2^)+(0.0273P)^2^+0.7915P] where P=(Fo^2^+2Fc^2^)/3'
_refine_ls_weighting_scheme calc
_refine_ls_wR_factor_gt 0.0793
_refine_ls_wR_factor_ref 0.0830
_reflns_Friedel_coverage 0.000
_reflns_number_gt 798
_reflns_number_total 924
_reflns_threshold_expression 'I > 2\s(I)'
_cod_data_source_file ao1c05216_si_004.cif
_cod_data_source_block 03
_cod_database_code 4519362
_shelx_shelxl_version_number 2018/3
_shelx_space_group_comment
;
The symmetry employed for this shelxl refinement is uniquely defined
by the following loop, which should always be used as a source of
symmetry information in preference to the above space-group names.
They are only intended as comments.
;

loop_
_space_group_symop_operation_xyz
'x, y, z'
'-x, -y, z'
'-x+1/2, y+1/2, -z+1/2'
'x+1/2, -y+1/2, -z+1/2'
'-x, -y, -z'
'x, y, -z'
'x-1/2, -y-1/2, z-1/2'
'-x-1/2, y-1/2, z-1/2'

loop_
_atom_site_label
_atom_site_type_symbol
_atom_site_fract_x
_atom_site_fract_y
_atom_site_fract_z
_atom_site_U_iso_or_equiv
_atom_site_adp_type
_atom_site_occupancy
_atom_site_site_symmetry_order
_atom_site_calc_flag
_atom_site_refinement_flags_posn
_atom_site_refinement_flags_adp
_atom_site_refinement_flags_occupancy
_atom_site_disorder_assembly
_atom_site_disorder_group
Co1 Co 0.500000 0.500000 0.500000 0.01565(16) Uani 1 4 d S T P . .
N1 N 0.5002(2) 0.1956(3) 0.500000 0.0211(5) Uani 1 2 d S T P . .
C1 C 0.5003(2) 0.0974(3) 0.3799(2) 0.0257(4) Uani 1 1 d . . . . .
H1 H 0.500741 0.161184 0.294088 0.031 Uiso 1 1 calc R U . . .
O1 O 0.64301(17) 0.5097(3) 0.65176(19) 0.0350(4) Uani 1 1 d . . . . .
H1A H 0.694(3) 0.586(5) 0.6312(19) 0.053 Uiso 1 1 calc R U . . .
O2 O 0.81343(16) 0.7870(2) 0.61753(17) 0.0342(4) Uani 1 1 d . . . . .
C2 C 0.8445(3) 0.8549(5) 0.500000 0.0298(7) Uani 1 2 d S T P . .
C3 C 0.9296(3) 1.0302(5) 0.500000 0.0362(8) Uani 1 2 d S T P . .
H3A H 0.911554 1.105606 0.416847 0.043 Uiso 0.5 1 calc R U P . .
H3AB H 0.911554 1.105606 0.583153 0.043 Uiso 0.5 1 calc R U P . .
H2 H 0.661(3) 0.442(5) 0.713(3) 0.050(9) Uiso 1 1 d . . . . .

loop_
_atom_site_aniso_label
_atom_site_aniso_U_11
_atom_site_aniso_U_22
_atom_site_aniso_U_33
_atom_site_aniso_U_23
_atom_site_aniso_U_13
_atom_site_aniso_U_12
Co1 0.0206(3) 0.0097(2) 0.0167(3) 0.000 0.000 -0.0033(2)
N1 0.0263(11) 0.0127(10) 0.0243(11) 0.000 0.000 -0.0026(10)
C1 0.0414(12) 0.0151(10) 0.0207(9) 0.0027(7) 0.0000(10) -0.0001(9)
O1 0.0376(9) 0.0317(9) 0.0358(9) 0.0150(8) -0.0168(8) -0.0163(8)
O2 0.0414(9) 0.0365(9) 0.0247(8) 0.0017(7) -0.0016(7) -0.0218(7)
C2 0.0273(16) 0.0320(17) 0.0302(16) 0.000 0.000 -0.0139(13)
C3 0.0386(19) 0.0306(19) 0.0394(19) 0.000 0.000 -0.0150(15)

loop_
_atom_type_symbol
_atom_type_description
_atom_type_scat_dispersion_real
_atom_type_scat_dispersion_imag
_atom_type_scat_source
C C 0.0033 0.0016 'International Tables Vol C Tables 4.2.6.8 and 6.1.1.4'
H H 0.0000 0.0000 'International Tables Vol C Tables 4.2.6.8 and 6.1.1.4'
Co Co 0.3494 0.9721 'International Tables Vol C Tables 4.2.6.8 and 6.1.1.4'
N N 0.0061 0.0033 'International Tables Vol C Tables 4.2.6.8 and 6.1.1.4'
O O 0.0106 0.0060 'International Tables Vol C Tables 4.2.6.8 and 6.1.1.4'

loop_
_geom_angle_atom_site_label_1
_geom_angle_atom_site_label_2
_geom_angle_atom_site_label_3
_geom_angle
_geom_angle_site_symmetry_1
_geom_angle_site_symmetry_3
_geom_angle_publ_flag
O1 Co1 O1 91.63(11) 5_666 6_556 ?
O1 Co1 O1 88.37(11) 5_666 2_665 ?
O1 Co1 O1 180.0 6_556 2_665 ?
O1 Co1 O1 180.0 5_666 . ?
O1 Co1 O1 88.37(11) 6_556 . ?
O1 Co1 O1 91.63(11) 2_665 . ?
O1 Co1 N1 91.88(7) 5_666 5_666 ?
O1 Co1 N1 88.12(7) 6_556 5_666 ?
O1 Co1 N1 91.88(7) 2_665 5_666 ?
O1 Co1 N1 88.12(7) . 5_666 ?
O1 Co1 N1 88.12(7) 5_666 . ?
O1 Co1 N1 91.88(7) 6_556 . ?
O1 Co1 N1 88.12(7) 2_665 . ?
O1 Co1 N1 91.88(7) . . ?
N1 Co1 N1 180.0 5_666 . ?
C1 N1 C1 116.8(2) 6_556 . ?
C1 N1 Co1 121.59(12) 6_556 . ?
C1 N1 Co1 121.59(12) . . ?
N1 C1 C1 121.59(12) . 2_655 ?
N1 C1 H1 119.2 . . ?
C1 C1 H1 119.2 2_655 . ?
Co1 O1 H1A 109.5 . . ?
Co1 O1 H2 132(2) . . ?
H1A O1 H2 117.2 . . ?
O2 C2 O2 124.9(3) 6_556 . ?
O2 C2 C3 117.54(14) 6_556 . ?
O2 C2 C3 117.54(14) . . ?
C3 C3 C2 108.6(4) 5_776 . ?
C3 C3 H3A 110.0 5_776 . ?
C2 C3 H3A 110.0 . . ?
C3 C3 H3AB 110.0 5_776 . ?
C2 C3 H3AB 110.0 . . ?
H3A C3 H3AB 108.3 . . ?

loop_
_geom_bond_atom_site_label_1
_geom_bond_atom_site_label_2
_geom_bond_distance
_geom_bond_site_symmetry_2
_geom_bond_publ_flag
Co1 O1 2.0593(17) 5_666 ?
Co1 O1 2.0593(17) 6_556 ?
Co1 O1 2.0593(17) 2_665 ?
Co1 O1 2.0594(17) . ?
Co1 N1 2.166(2) 5_666 ?
Co1 N1 2.166(2) . ?
N1 C1 1.333(2) 6_556 ?
N1 C1 1.333(2) . ?
C1 C1 1.386(4) 2_655 ?
C1 H1 0.9300 . ?
O1 H1A 0.78(3) . ?
O1 H2 0.78(3) . ?
O2 C2 1.254(2) . ?
C2 C3 1.525(4) . ?
C3 C3 1.514(7) 5_776 ?
C3 H3A 0.9700 . ?
C3 H3AB 0.9700 . ?
